data_4309766
loop_
_publ_author_name
'Louise N. Dawe'
'Jesse Miglioi'
'Laura Turnbow'
'Michelle L. Taliaferro'
'William W. Shum'
'Joshua D. Bagnato'
'Lev N. Zakharov'
'Arnold L. Rheingold'
'Atta M. Arif'
'Marc Fourmigu\'e'
'Joel S. Miller'

_publ_section_title
;
Structure and Magnetic Properties of
(meso-Tetraphenylporphinato)manganese(III) Bis(dithiolato)nickelates
;
_journal_name_full 'Inorganic Chemistry'
_journal_page_first 7530
_journal_page_last 7539
_journal_paper_doi 10.1021/ic050980u
_journal_volume 44
_journal_year 2005
_chemical_formula_sum 'C86 H102 Mn N8 Ni O7 S4'
_chemical_formula_weight 1601.65
_chemical_name_systematic
;
  ?
;
_space_group_IT_number 2
_symmetry_cell_setting triclinic
_symmetry_space_group_name_Hall '-P 1'
_symmetry_space_group_name_H-M 'P -1'
_atom_sites_solution_hydrogens geom
_atom_sites_solution_primary direct
_atom_sites_solution_secondary difmap
_audit_creation_method SHELXL-97
_cell_angle_alpha 90.842(3)
_cell_angle_beta 98.920(3)
_cell_angle_gamma 113.425(3)
_cell_formula_units_Z 2
_cell_length_a 14.647(3)
_cell_length_b 16.688(3)
_cell_length_c 19.783(4)
_cell_measurement_reflns_used 4701
_cell_measurement_temperature 100(2)
_cell_measurement_theta_max 27.36
_cell_measurement_theta_min 2.48
_cell_volume 4367.8(15)
_computing_cell_refinement 'Bruker SMART'
_computing_data_collection 'Bruker SMART'
_computing_data_reduction 'Bruker SAINT'
_computing_molecular_graphics 'Bruker SHELXTL'
_computing_publication_material 'Bruker SHELXTL'
_computing_structure_refinement 'SHELXL-97 (Sheldrick, 1997)'
_computing_structure_solution 'SHELXS-97 (Sheldrick, 1990)'
_diffrn_ambient_temperature 100(2)
_diffrn_measured_fraction_theta_full 0.988
_diffrn_measured_fraction_theta_max 0.988
_diffrn_measurement_device_type 'CCD area detector'
_diffrn_measurement_method 'phi and omega scans'
_diffrn_radiation_monochromator graphite
_diffrn_radiation_source 'fine-focus sealed tube'
_diffrn_radiation_type MoK\a
_diffrn_radiation_wavelength 0.71073
_diffrn_reflns_av_R_equivalents 0.1061
_diffrn_reflns_av_sigmaI/netI 0.1997
_diffrn_reflns_limit_h_max 17
_diffrn_reflns_limit_h_min -17
_diffrn_reflns_limit_k_max 19
_diffrn_reflns_limit_k_min -19
_diffrn_reflns_limit_l_max 23
_diffrn_reflns_limit_l_min -23
_diffrn_reflns_number 31139
_diffrn_reflns_theta_full 25.00
_diffrn_reflns_theta_max 25.00
_diffrn_reflns_theta_min 1.33
_exptl_absorpt_coefficient_mu 0.511
_exptl_absorpt_correction_T_max 0.9241
_exptl_absorpt_correction_T_min 0.7784
_exptl_absorpt_correction_type empirical
_exptl_absorpt_process_details sadabs
_exptl_crystal_density_diffrn 1.218
_exptl_crystal_density_meas 0
_exptl_crystal_density_method 'not measured'
_exptl_crystal_F_000 1694
_refine_diff_density_max 1.047
_refine_diff_density_min -0.735
_refine_diff_density_rms 0.097
_refine_ls_extinction_method none
_refine_ls_goodness_of_fit_ref 1.017
_refine_ls_hydrogen_treatment mixed
_refine_ls_matrix_type full
_refine_ls_number_parameters 967
_refine_ls_number_reflns 15214
_refine_ls_number_restraints 0
_refine_ls_restrained_S_all 1.017
_refine_ls_R_factor_all 0.1803
_refine_ls_R_factor_gt 0.0756
_refine_ls_shift/su_max 0.240
_refine_ls_shift/su_mean 0.003
_refine_ls_structure_factor_coef Fsqd
_refine_ls_weighting_details 'calc w=1/[\s^2^(Fo^2^)+(0.0680P)^2^+0.0000P] where P=(Fo^2^+2Fc^2^)/3'
_refine_ls_weighting_scheme calc
_refine_ls_wR_factor_gt 0.1522
_refine_ls_wR_factor_ref 0.1890
_reflns_number_gt 7075
_reflns_number_total 15214
_reflns_threshold_expression >2sigma(I)
_cod_data_source_file ic050980usi20050615_035156_1.cif
_cod_data_source_block jsm80
_cod_depositor_comments
;
The following automatic conversions were performed:
'_symmetry_cell_setting' value 'Triclinic' changed to 'triclinic'
according to '/home/saulius/struct/CIF-dictionaries/cif_core.dic'
dictionary named 'cif_core.dic' version 2.4.1 from 2010-06-29.

Automatic conversion script
Id: cif_fix_enum 1527 2010-12-29 10:47:43Z saulius 
;
_cod_database_code 4309766

loop_
_symmetry_equiv_pos_as_xyz
'x, y, z'
'-x, -y, -z'

loop_
_atom_site_label
_atom_site_type_symbol
_atom_site_fract_x
_atom_site_fract_y
_atom_site_fract_z
_atom_site_U_iso_or_equiv
_atom_site_adp_type
_atom_site_occupancy
_atom_site_symmetry_multiplicity
_atom_site_calc_flag
_atom_site_refinement_flags
_atom_site_disorder_assembly
_atom_site_disorder_group
Ni2 Ni 0.5000 0.5000 0.5000 0.0241(3) Uani 1 2 d S . .
Ni1 Ni 0.0000 0.0000 0.0000 0.0340(4) Uani 1 2 d S . .
Mn1 Mn 0.28103(7) 0.43780(6) 0.30273(5) 0.0171(2) Uani 1 1 d . . .
S1 S -0.06592(15) 0.00490(14) 0.08894(10) 0.0439(5) Uani 1 1 d . . .
S2 S 0.07368(14) 0.14048(13) 0.00322(10) 0.0380(5) Uani 1 1 d . . .
S3 S 0.48222(13) 0.49486(11) 0.60674(9) 0.0271(4) Uani 1 1 d . . .
S4 S 0.46312(12) 0.36174(11) 0.48838(9) 0.0249(4) Uani 1 1 d . . .
O1 O 0.1756(3) 0.5808(3) 0.7227(2) 0.0343(12) Uani 1 1 d . . .
H1A H 0.1184 0.5477 0.7274 0.051 Uiso 1 1 calc R . .
O2 O 0.3933(3) 0.9834(3) 0.1754(3) 0.0439(14) Uani 1 1 d . . .
H2A H 0.4527 1.0181 0.1844 0.066 Uiso 1 1 calc R . .
O3 O 0.3809(3) 0.2611(3) -0.1084(2) 0.0274(11) Uani 1 1 d . . .
H3A H 0.3538 0.2791 -0.1405 0.041 Uiso 1 1 calc R . .
O4 O 0.0980(3) -0.1279(3) 0.3951(3) 0.0420(14) Uani 1 1 d . . .
H4A H 0.0361 -0.1520 0.3893 0.063 Uiso 1 1 calc R . .
O5 O 0.1267(3) 0.4063(3) 0.2535(2) 0.0232(11) Uani 1 1 d . . .
O303 O -0.0571(4) 0.3117(3) 0.3015(3) 0.0449(14) Uani 1 1 d . . .
H30D H -0.0053 0.3420 0.2874 0.067 Uiso 1 1 calc R . .
O304 O 0.0759(13) 0.4970(8) 0.1452(6) 0.283(8) Uani 1 1 d . . .
N1 N 0.2431(4) 0.3794(3) 0.3876(2) 0.0172(12) Uani 1 1 d . . .
N2 N 0.3006(3) 0.5518(3) 0.3508(3) 0.0155(12) Uani 1 1 d . . .
N3 N 0.3329(4) 0.4989(3) 0.2214(2) 0.0175(12) Uani 1 1 d . . .
N4 N 0.2846(4) 0.3286(3) 0.2610(3) 0.0174(12) Uani 1 1 d . . .
N5 N -0.0856(5) 0.1642(5) 0.2129(4) 0.063(2) Uani 1 1 d . . .
N6 N 0.0872(5) 0.3417(5) 0.0969(5) 0.091(3) Uani 1 1 d . . .
N7 N 0.3907(4) 0.3272(4) 0.7347(3) 0.0345(15) Uani 1 1 d . . .
N8 N 0.3814(5) 0.1612(4) 0.5824(3) 0.0385(16) Uani 1 1 d . . .
C1 C 0.2375(4) 0.4161(4) 0.4497(3) 0.0143(14) Uani 1 1 d . . .
C2 C 0.2514(4) 0.5038(4) 0.4629(3) 0.0158(14) Uani 1 1 d . . .
C3 C 0.2827(4) 0.5672(4) 0.4157(3) 0.0195(15) Uani 1 1 d . . .
C4 C 0.2952(4) 0.6564(4) 0.4265(3) 0.0201(15) Uani 1 1 d . . .
H4B H 0.2881 0.6829 0.4659 0.024 Uiso 1 1 calc R . .
C5 C 0.3192(4) 0.6941(4) 0.3683(3) 0.0194(15) Uani 1 1 d . . .
H5B H 0.3319 0.7521 0.3606 0.023 Uiso 1 1 calc R . .
C6 C 0.3219(4) 0.6312(4) 0.3208(3) 0.0173(15) Uani 1 1 d . . .
C7 C 0.3422(4) 0.6465(4) 0.2549(3) 0.0201(15) Uani 1 1 d . . .
C8 C 0.3534(5) 0.5864(4) 0.2106(3) 0.0224(16) Uani 1 1 d . . .
C9 C 0.3899(5) 0.6062(4) 0.1479(3) 0.0263(17) Uani 1 1 d . . .
H9A H 0.4080 0.6600 0.1292 0.032 Uiso 1 1 calc R . .
C10 C 0.3938(5) 0.5332(4) 0.1200(3) 0.0266(17) Uani 1 1 d . . .
H10A H 0.4172 0.5285 0.0797 0.032 Uiso 1 1 calc R . .
C11 C 0.3551(4) 0.4644(4) 0.1642(3) 0.0180(15) Uani 1 1 d . . .
C12 C 0.3360(4) 0.3768(4) 0.1490(3) 0.0212(16) Uani 1 1 d . . .
C13 C 0.2981(5) 0.3137(4) 0.1946(3) 0.0199(15) Uani 1 1 d . . .
C14 C 0.2641(5) 0.2208(4) 0.1788(4) 0.0280(17) Uani 1 1 d . . .
H14A H 0.2628 0.1933 0.1372 0.034 Uiso 1 1 calc R . .
C15 C 0.2346(5) 0.1810(4) 0.2348(3) 0.0244(16) Uani 1 1 d . . .
H15A H 0.2104 0.1210 0.2391 0.029 Uiso 1 1 calc R . .
C16 C 0.2462(4) 0.2452(4) 0.2862(3) 0.0163(15) Uani 1 1 d . . .
C17 C 0.2213(4) 0.2301(4) 0.3503(3) 0.0173(15) Uani 1 1 d . . .
C18 C 0.2225(4) 0.2918(4) 0.3978(3) 0.0172(15) Uani 1 1 d . . .
C19 C 0.2061(4) 0.2759(4) 0.4671(3) 0.0209(15) Uani 1 1 d . . .
H19A H 0.1912 0.2228 0.4867 0.025 Uiso 1 1 calc R . .
C20 C 0.2162(4) 0.3523(4) 0.4986(3) 0.0187(15) Uani 1 1 d . . .
H20A H 0.2103 0.3614 0.5439 0.022 Uiso 1 1 calc R . .
C21 C 0.2322(5) 0.5285(4) 0.5301(3) 0.0193(15) Uani 1 1 d . . .
C22 C 0.1381(4) 0.4795(4) 0.5498(3) 0.0169(14) Uani 1 1 d . . .
H22A H 0.0874 0.4371 0.5182 0.020 Uiso 1 1 calc R . .
C23 C 0.1190(4) 0.4926(4) 0.6144(3) 0.0180(15) Uani 1 1 d . . .
C24 C 0.1930(5) 0.5614(4) 0.6587(3) 0.0234(16) Uani 1 1 d . . .
C25 C 0.2887(4) 0.6128(4) 0.6420(3) 0.0172(15) Uani 1 1 d . . .
C26 C 0.3043(5) 0.5947(4) 0.5773(3) 0.0176(14) Uani 1 1 d . . .
H26A H 0.3660 0.6284 0.5646 0.021 Uiso 1 1 calc R . .
C27 C 0.0228(5) 0.4243(4) 0.6380(3) 0.0221(16) Uani 1 1 d . . .
C28 C -0.0427(5) 0.4667(4) 0.6637(3) 0.0298(17) Uani 1 1 d . . .
H28A H -0.1001 0.4223 0.6780 0.045 Uiso 1 1 calc R . .
H28B H -0.0653 0.4955 0.6274 0.045 Uiso 1 1 calc R . .
H28C H -0.0035 0.5088 0.7019 0.045 Uiso 1 1 calc R . .
C29 C 0.0587(5) 0.3782(4) 0.6959(4) 0.0360(19) Uani 1 1 d . . .
H29A H 0.0012 0.3358 0.7117 0.054 Uiso 1 1 calc R . .
H29B H 0.1007 0.4207 0.7332 0.054 Uiso 1 1 calc R . .
H29C H 0.0968 0.3492 0.6792 0.054 Uiso 1 1 calc R . .
C30 C -0.0436(5) 0.3551(4) 0.5799(3) 0.0290(17) Uani 1 1 d . . .
H30A H -0.1017 0.3140 0.5960 0.043 Uiso 1 1 calc R . .
H30B H -0.0058 0.3248 0.5647 0.043 Uiso 1 1 calc R . .
H30C H -0.0652 0.3829 0.5423 0.043 Uiso 1 1 calc R . .
C31 C 0.3750(5) 0.6805(4) 0.6943(3) 0.0241(16) Uani 1 1 d . . .
C32 C 0.4713(5) 0.7251(4) 0.6647(4) 0.0350(19) Uani 1 1 d . . .
H32A H 0.4917 0.6816 0.6482 0.052 Uiso 1 1 calc R . .
H32B H 0.5239 0.7642 0.6997 0.052 Uiso 1 1 calc R . .
H32C H 0.4589 0.7577 0.6274 0.052 Uiso 1 1 calc R . .
C33 C 0.3470(5) 0.7534(4) 0.7198(4) 0.0370(19) Uani 1 1 d . . .
H33A H 0.2867 0.7281 0.7393 0.055 Uiso 1 1 calc R . .
H33B H 0.3356 0.7857 0.6819 0.055 Uiso 1 1 calc R . .
H33C H 0.4013 0.7923 0.7540 0.055 Uiso 1 1 calc R . .
C34 C 0.3997(5) 0.6326(4) 0.7555(3) 0.0360(19) Uani 1 1 d . . .
H34A H 0.4172 0.5869 0.7394 0.054 Uiso 1 1 calc R . .
H34B H 0.3419 0.6077 0.7775 0.054 Uiso 1 1 calc R . .
H34C H 0.4557 0.6734 0.7876 0.054 Uiso 1 1 calc R . .
C41 C 0.3575(5) 0.7353(4) 0.2311(3) 0.0213(15) Uani 1 1 d . . .
C42 C 0.2774(5) 0.7517(4) 0.1998(3) 0.0295(17) Uani 1 1 d . . .
H42A H 0.2135 0.7060 0.1921 0.035 Uiso 1 1 calc R . .
C43 C 0.2871(5) 0.8336(4) 0.1788(4) 0.0283(17) Uani 1 1 d . . .
C44 C 0.3854(5) 0.9003(4) 0.1915(3) 0.0276(17) Uani 1 1 d . . .
C45 C 0.4705(5) 0.8859(4) 0.2190(3) 0.0220(16) Uani 1 1 d . . .
C46 C 0.4548(4) 0.8018(4) 0.2390(3) 0.0191(15) Uani 1 1 d . . .
H46A H 0.5100 0.7901 0.2579 0.023 Uiso 1 1 calc R . .
C47 C 0.1971(5) 0.8499(5) 0.1407(4) 0.044(2) Uani 1 1 d . . .
C48 C 0.2163(6) 0.8799(5) 0.0695(4) 0.061(3) Uani 1 1 d . . .
H48A H 0.2755 0.9338 0.0743 0.091 Uiso 1 1 calc R . .
H48B H 0.1591 0.8890 0.0459 0.091 Uiso 1 1 calc R . .
H48C H 0.2262 0.8359 0.0436 0.091 Uiso 1 1 calc R . .
C49 C 0.1744(6) 0.9165(6) 0.1788(5) 0.068(3) Uani 1 1 d . . .
H49A H 0.2331 0.9709 0.1870 0.102 Uiso 1 1 calc R . .
H49B H 0.1565 0.8957 0.2219 0.102 Uiso 1 1 calc R . .
H49C H 0.1192 0.9253 0.1520 0.102 Uiso 1 1 calc R . .
C50 C 0.0993(5) 0.7641(5) 0.1285(5) 0.062(3) Uani 1 1 d . . .
H50A H 0.0442 0.7759 0.1048 0.092 Uiso 1 1 calc R . .
H50B H 0.0841 0.7424 0.1719 0.092 Uiso 1 1 calc R . .
H50C H 0.1091 0.7211 0.1013 0.092 Uiso 1 1 calc R . .
C51 C 0.5817(5) 0.9572(4) 0.2311(3) 0.0269(17) Uani 1 1 d . . .
C52 C 0.5989(5) 1.0090(4) 0.3009(3) 0.0375(19) Uani 1 1 d . . .
H52A H 0.5849 0.9691 0.3362 0.056 Uiso 1 1 calc R . .
H52B H 0.5547 1.0390 0.2981 0.056 Uiso 1 1 calc R . .
H52C H 0.6678 1.0510 0.3117 0.056 Uiso 1 1 calc R . .
C53 C 0.6036(5) 1.0191(4) 0.1739(3) 0.0330(18) Uani 1 1 d . . .
H53A H 0.5924 0.9859 0.1311 0.050 Uiso 1 1 calc R . .
H53B H 0.6726 1.0610 0.1841 0.050 Uiso 1 1 calc R . .
H53C H 0.5595 1.0492 0.1705 0.050 Uiso 1 1 calc R . .
C54 C 0.6567(5) 0.9145(4) 0.2361(4) 0.0336(19) Uani 1 1 d . . .
H54A H 0.6470 0.8818 0.1933 0.050 Uiso 1 1 calc R . .
H54B H 0.6461 0.8758 0.2723 0.050 Uiso 1 1 calc R . .
H54C H 0.7243 0.9591 0.2458 0.050 Uiso 1 1 calc R . .
C61 C 0.3488(4) 0.3490(4) 0.0809(3) 0.0186(15) Uani 1 1 d . . .
C62 C 0.3029(4) 0.3682(4) 0.0205(3) 0.0214(15) Uani 1 1 d . . .
H62A H 0.2651 0.4011 0.0237 0.026 Uiso 1 1 calc R . .
C63 C 0.3097(5) 0.3414(4) -0.0443(3) 0.0234(16) Uani 1 1 d . . .
C64 C 0.3651(5) 0.2902(4) -0.0471(3) 0.0213(15) Uani 1 1 d . . .
C65 C 0.4083(4) 0.2634(4) 0.0120(3) 0.0187(15) Uani 1 1 d . . .
C66 C 0.4017(5) 0.2963(4) 0.0748(3) 0.0233(16) Uani 1 1 d . . .
H66A H 0.4338 0.2829 0.1146 0.028 Uiso 1 1 calc R . .
C67 C 0.2568(5) 0.3659(4) -0.1084(3) 0.0264(16) Uani 1 1 d . . .
C68 C 0.1878(6) 0.4095(5) -0.0897(4) 0.041(2) Uani 1 1 d . . .
H68A H 0.2274 0.4611 -0.0592 0.062 Uiso 1 1 calc R . .
H68B H 0.1362 0.3692 -0.0676 0.062 Uiso 1 1 calc R . .
H68C H 0.1570 0.4254 -0.1307 0.062 Uiso 1 1 calc R . .
C69 C 0.3348(5) 0.4334(4) -0.1457(4) 0.038(2) Uani 1 1 d . . .
H69A H 0.3802 0.4095 -0.1581 0.057 Uiso 1 1 calc R . .
H69B H 0.3723 0.4860 -0.1158 0.057 Uiso 1 1 calc R . .
H69C H 0.3003 0.4468 -0.1864 0.057 Uiso 1 1 calc R . .
C70 C 0.1880(5) 0.2842(4) -0.1584(3) 0.0357(19) Uani 1 1 d . . .
H70A H 0.2280 0.2549 -0.1718 0.054 Uiso 1 1 calc R . .
H70B H 0.1574 0.3022 -0.1984 0.054 Uiso 1 1 calc R . .
H70C H 0.1362 0.2448 -0.1359 0.054 Uiso 1 1 calc R . .
C71 C 0.4515(5) 0.1921(5) 0.0097(3) 0.0299(18) Uani 1 1 d . . .
C72 C 0.5364(5) 0.2151(4) -0.0337(3) 0.0337(18) Uani 1 1 d . . .
H72A H 0.5602 0.1692 -0.0333 0.051 Uiso 1 1 calc R . .
H72B H 0.5911 0.2692 -0.0146 0.051 Uiso 1 1 calc R . .
H72C H 0.5104 0.2212 -0.0800 0.051 Uiso 1 1 calc R . .
C73 C 0.4966(6) 0.1785(5) 0.0804(4) 0.041(2) Uani 1 1 d . . .
H73A H 0.5225 0.1344 0.0768 0.061 Uiso 1 1 calc R . .
H73B H 0.4453 0.1600 0.1087 0.061 Uiso 1 1 calc R . .
H73C H 0.5504 0.2325 0.1008 0.061 Uiso 1 1 calc R . .
C74 C 0.3638(6) 0.1058(4) -0.0210(4) 0.0366(19) Uani 1 1 d . . .
H74A H 0.3882 0.0605 -0.0232 0.055 Uiso 1 1 calc R . .
H74B H 0.3354 0.1132 -0.0664 0.055 Uiso 1 1 calc R . .
H74C H 0.3128 0.0898 0.0074 0.055 Uiso 1 1 calc R . .
C81 C 0.1896(4) 0.1371(4) 0.3694(3) 0.0183(15) Uani 1 1 d . . .
C82 C 0.2597(5) 0.1014(4) 0.3876(3) 0.0224(16) Uani 1 1 d . . .
H82A H 0.3281 0.1376 0.3923 0.027 Uiso 1 1 calc R . .
C83 C 0.2323(5) 0.0143(4) 0.3991(3) 0.0222(16) Uani 1 1 d . . .
C84 C 0.1277(5) -0.0384(4) 0.3906(3) 0.0264(17) Uani 1 1 d . . .
C85 C 0.0534(5) -0.0049(4) 0.3762(3) 0.0236(16) Uani 1 1 d . . .
C86 C 0.0871(4) 0.0840(4) 0.3658(3) 0.0201(15) Uani 1 1 d . . .
H86A H 0.0400 0.1085 0.3562 0.024 Uiso 1 1 calc R . .
C87 C 0.3118(5) -0.0232(4) 0.4189(4) 0.0297(18) Uani 1 1 d . . .
C88 C 0.4193(5) 0.0498(4) 0.4308(4) 0.0361(19) Uani 1 1 d . . .
H88A H 0.4258 0.0916 0.4671 0.054 Uiso 1 1 calc R . .
H88B H 0.4315 0.0785 0.3895 0.054 Uiso 1 1 calc R . .
H88C H 0.4675 0.0246 0.4434 0.054 Uiso 1 1 calc R . .
C89 C 0.3092(6) -0.0869(5) 0.3608(5) 0.060(3) Uani 1 1 d . . .
H89A H 0.2434 -0.1342 0.3509 0.090 Uiso 1 1 calc R . .
H89B H 0.3592 -0.1098 0.3748 0.090 Uiso 1 1 calc R . .
H89C H 0.3233 -0.0563 0.3203 0.090 Uiso 1 1 calc R . .
C90 C 0.2989(5) -0.0663(5) 0.4874(4) 0.059(3) Uani 1 1 d . . .
H90A H 0.2328 -0.1129 0.4826 0.088 Uiso 1 1 calc R . .
H90B H 0.3067 -0.0232 0.5231 0.088 Uiso 1 1 calc R . .
H90C H 0.3491 -0.0895 0.4990 0.088 Uiso 1 1 calc R . .
C91 C -0.0619(5) -0.0616(4) 0.3689(3) 0.0268(17) Uani 1 1 d . . .
C92 C -0.0987(5) -0.1201(5) 0.3025(4) 0.045(2) Uani 1 1 d . . .
H92A H -0.0621 -0.1567 0.3023 0.068 Uiso 1 1 calc R . .
H92B H -0.0879 -0.0845 0.2644 0.068 Uiso 1 1 calc R . .
H92C H -0.1695 -0.1561 0.2986 0.068 Uiso 1 1 calc R . .
C93 C -0.0862(5) -0.1162(5) 0.4308(4) 0.042(2) Uani 1 1 d . . .
H93A H -0.0515 -0.1546 0.4340 0.063 Uiso 1 1 calc R . .
H93B H -0.1578 -0.1504 0.4249 0.063 Uiso 1 1 calc R . .
H93C H -0.0646 -0.0778 0.4721 0.063 Uiso 1 1 calc R . .
C94 C -0.1209(5) -0.0036(4) 0.3683(4) 0.0377(19) Uani 1 1 d . . .
H94A H -0.1091 0.0324 0.3305 0.057 Uiso 1 1 calc R . .
H94B H -0.0988 0.0331 0.4106 0.057 Uiso 1 1 calc R . .
H94C H -0.1918 -0.0399 0.3636 0.057 Uiso 1 1 calc R . .
C95 C -0.0609(6) 0.1416(5) 0.1665(5) 0.049(2) Uani 1 1 d . . .
C96 C -0.0282(5) 0.1151(5) 0.1088(4) 0.040(2) Uani 1 1 d . . .
C97 C 0.0326(5) 0.1751(5) 0.0705(4) 0.0369(19) Uani 1 1 d . . .
C98 C 0.0636(6) 0.2679(6) 0.0850(5) 0.057(3) Uani 1 1 d . . .
C99 C 0.4149(5) 0.3539(4) 0.6840(4) 0.0253(17) Uani 1 1 d . . .
C100 C 0.4439(5) 0.3847(4) 0.6194(4) 0.0254(16) Uani 1 1 d . . .
C101 C 0.4378(5) 0.3278(4) 0.5670(3) 0.0223(16) Uani 1 1 d . . .
C102 C 0.4058(5) 0.2348(5) 0.5757(3) 0.0265(17) Uani 1 1 d . . .
C301 C -0.1190(6) 0.2362(6) 0.4006(4) 0.058(2) Uani 1 1 d . . .
H30E H -0.0962 0.2250 0.4462 0.087 Uiso 1 1 calc R . .
H30F H -0.1555 0.1816 0.3730 0.087 Uiso 1 1 calc R . .
H30G H -0.1624 0.2664 0.4024 0.087 Uiso 1 1 calc R . .
C302 C -0.0311(6) 0.2907(5) 0.3702(4) 0.052(2) Uani 1 1 d . . .
H30H H 0.0064 0.3449 0.3992 0.062 Uiso 1 1 calc R . .
H30I H 0.0130 0.2602 0.3696 0.062 Uiso 1 1 calc R . .

loop_
_atom_site_aniso_label
_atom_site_aniso_U_11
_atom_site_aniso_U_22
_atom_site_aniso_U_33
_atom_site_aniso_U_23
_atom_site_aniso_U_13
_atom_site_aniso_U_12
Ni2 0.0175(7) 0.0227(7) 0.0330(8) 0.0074(6) 0.0087(6) 0.0072(6)
Ni1 0.0280(8) 0.0372(9) 0.0346(9) 0.0015(7) 0.0045(7) 0.0113(7)
Mn1 0.0132(5) 0.0124(5) 0.0235(6) 0.0031(4) 0.0066(4) 0.0016(4)
S1 0.0427(13) 0.0448(13) 0.0432(13) 0.0018(10) 0.0142(11) 0.0143(11)
S2 0.0298(11) 0.0371(12) 0.0456(13) 0.0023(10) 0.0066(10) 0.0121(9)
S3 0.0276(10) 0.0219(10) 0.0350(11) 0.0076(8) 0.0107(9) 0.0113(8)
S4 0.0183(9) 0.0231(10) 0.0320(11) 0.0060(8) 0.0080(8) 0.0056(8)
O1 0.017(3) 0.035(3) 0.034(3) -0.011(2) 0.011(2) -0.009(2)
O2 0.023(3) 0.022(3) 0.084(4) 0.020(3) 0.005(3) 0.006(2)
O3 0.033(3) 0.029(3) 0.022(3) 0.004(2) 0.008(2) 0.014(2)
O4 0.029(3) 0.014(3) 0.070(4) 0.014(3) 0.009(3) -0.005(2)
O5 0.012(2) 0.023(3) 0.033(3) 0.006(2) 0.004(2) 0.006(2)
O303 0.029(3) 0.043(3) 0.057(4) 0.005(3) 0.015(3) 0.005(3)
O304 0.44(2) 0.146(11) 0.186(12) -0.031(9) 0.086(14) 0.028(13)
N1 0.018(3) 0.014(3) 0.021(3) 0.001(2) 0.002(2) 0.008(2)
N2 0.006(3) 0.014(3) 0.021(3) 0.000(2) 0.006(2) -0.003(2)
N3 0.016(3) 0.015(3) 0.021(3) 0.004(2) 0.006(2) 0.005(2)
N4 0.016(3) 0.010(3) 0.022(3) -0.004(2) 0.004(2) 0.002(2)
N5 0.050(5) 0.059(5) 0.073(6) -0.017(4) 0.022(4) 0.012(4)
N6 0.036(5) 0.052(5) 0.179(10) -0.024(6) 0.012(5) 0.016(4)
N7 0.040(4) 0.032(4) 0.040(4) 0.010(3) 0.018(3) 0.019(3)
N8 0.043(4) 0.026(4) 0.039(4) 0.004(3) 0.016(3) 0.003(3)
C1 0.006(3) 0.012(3) 0.020(4) 0.004(3) 0.003(3) -0.002(3)
C2 0.004(3) 0.024(4) 0.017(4) 0.001(3) 0.004(3) 0.002(3)
C3 0.014(3) 0.019(4) 0.018(4) 0.001(3) 0.003(3) -0.002(3)
C4 0.018(4) 0.019(4) 0.019(4) -0.004(3) 0.004(3) 0.003(3)
C5 0.016(4) 0.011(3) 0.025(4) 0.001(3) 0.001(3) 0.000(3)
C6 0.014(3) 0.010(3) 0.026(4) 0.008(3) 0.003(3) 0.004(3)
C7 0.012(3) 0.019(4) 0.025(4) 0.004(3) 0.004(3) 0.002(3)
C8 0.019(4) 0.016(4) 0.026(4) 0.005(3) 0.005(3) 0.000(3)
C9 0.031(4) 0.012(4) 0.031(4) 0.007(3) 0.010(3) 0.001(3)
C10 0.023(4) 0.027(4) 0.026(4) 0.006(3) 0.012(3) 0.004(3)
C11 0.012(3) 0.023(4) 0.018(4) 0.005(3) 0.007(3) 0.005(3)
C12 0.010(3) 0.021(4) 0.030(4) 0.004(3) 0.005(3) 0.002(3)
C13 0.015(4) 0.018(4) 0.023(4) 0.003(3) 0.007(3) 0.002(3)
C14 0.030(4) 0.031(4) 0.027(4) 0.003(3) 0.006(3) 0.016(4)
C15 0.022(4) 0.018(4) 0.032(4) 0.007(3) 0.003(3) 0.006(3)
C16 0.010(3) 0.010(3) 0.024(4) 0.001(3) 0.007(3) -0.003(3)
C17 0.006(3) 0.015(3) 0.025(4) 0.003(3) 0.005(3) -0.003(3)
C18 0.007(3) 0.010(3) 0.029(4) 0.006(3) 0.006(3) -0.003(3)
C19 0.015(4) 0.018(4) 0.025(4) 0.007(3) 0.004(3) 0.002(3)
C20 0.014(3) 0.018(4) 0.019(4) 0.001(3) 0.005(3) 0.000(3)
C21 0.016(4) 0.020(4) 0.023(4) 0.004(3) 0.001(3) 0.008(3)
C22 0.010(3) 0.017(3) 0.018(4) 0.000(3) 0.001(3) -0.001(3)
C23 0.014(3) 0.013(3) 0.022(4) -0.002(3) 0.002(3) 0.001(3)
C24 0.030(4) 0.025(4) 0.020(4) 0.000(3) 0.012(3) 0.013(3)
C25 0.014(3) 0.007(3) 0.028(4) -0.001(3) 0.007(3) 0.001(3)
C26 0.014(3) 0.011(3) 0.025(4) 0.004(3) 0.004(3) 0.001(3)
C27 0.017(4) 0.015(3) 0.031(4) 0.004(3) 0.009(3) 0.002(3)
C28 0.021(4) 0.024(4) 0.041(5) 0.002(3) 0.013(3) 0.003(3)
C29 0.028(4) 0.032(4) 0.046(5) 0.012(4) 0.012(4) 0.007(4)
C30 0.017(4) 0.023(4) 0.041(5) 0.001(3) 0.016(3) -0.002(3)
C31 0.025(4) 0.016(4) 0.025(4) -0.007(3) 0.001(3) 0.003(3)
C32 0.020(4) 0.022(4) 0.046(5) -0.012(4) 0.003(4) -0.008(3)
C33 0.026(4) 0.030(4) 0.049(5) -0.010(4) 0.007(4) 0.005(4)
C34 0.041(5) 0.025(4) 0.034(5) 0.000(4) 0.003(4) 0.007(4)
C41 0.018(4) 0.014(4) 0.028(4) 0.003(3) 0.007(3) 0.001(3)
C42 0.015(4) 0.022(4) 0.045(5) 0.005(3) 0.006(3) 0.000(3)
C43 0.016(4) 0.023(4) 0.041(5) 0.016(3) 0.006(3) 0.003(3)
C44 0.030(4) 0.015(4) 0.038(5) 0.009(3) 0.002(3) 0.010(3)
C45 0.027(4) 0.013(3) 0.023(4) 0.004(3) 0.004(3) 0.005(3)
C46 0.013(3) 0.015(3) 0.025(4) 0.006(3) 0.005(3) 0.001(3)
C47 0.019(4) 0.034(5) 0.076(6) 0.027(5) 0.004(4) 0.009(4)
C48 0.026(5) 0.061(6) 0.076(7) 0.033(5) -0.008(5) 0.002(4)
C49 0.043(6) 0.056(6) 0.119(9) 0.020(6) 0.010(6) 0.034(5)
C50 0.017(4) 0.059(6) 0.101(8) 0.038(5) -0.001(5) 0.010(4)
C51 0.020(4) 0.017(4) 0.034(4) 0.005(3) 0.001(3) -0.001(3)
C52 0.040(5) 0.018(4) 0.043(5) 0.000(4) 0.000(4) 0.002(4)
C53 0.032(4) 0.026(4) 0.039(5) 0.007(4) 0.011(4) 0.007(3)
C54 0.021(4) 0.017(4) 0.054(5) 0.008(4) 0.007(4) -0.002(3)
C61 0.014(3) 0.015(3) 0.024(4) 0.007(3) 0.009(3) 0.000(3)
C62 0.014(4) 0.014(3) 0.029(4) 0.005(3) 0.008(3) -0.003(3)
C63 0.019(4) 0.025(4) 0.022(4) 0.003(3) 0.000(3) 0.006(3)
C64 0.016(4) 0.016(4) 0.023(4) 0.001(3) 0.011(3) -0.006(3)
C65 0.016(4) 0.022(4) 0.018(4) 0.006(3) 0.008(3) 0.004(3)
C66 0.019(4) 0.019(4) 0.025(4) 0.009(3) 0.006(3) 0.000(3)
C67 0.022(4) 0.032(4) 0.024(4) 0.005(3) 0.003(3) 0.011(3)
C68 0.047(5) 0.056(6) 0.035(5) 0.011(4) 0.006(4) 0.036(5)
C69 0.054(5) 0.026(4) 0.033(5) 0.005(4) 0.004(4) 0.017(4)
C70 0.037(5) 0.041(5) 0.025(4) 0.002(4) -0.003(4) 0.015(4)
C71 0.042(5) 0.036(4) 0.026(4) 0.011(3) 0.015(4) 0.027(4)
C72 0.039(5) 0.034(4) 0.036(5) 0.013(4) 0.017(4) 0.019(4)
C73 0.053(5) 0.052(5) 0.041(5) 0.011(4) 0.018(4) 0.041(5)
C74 0.057(5) 0.020(4) 0.035(5) 0.007(4) 0.020(4) 0.014(4)
C81 0.017(4) 0.007(3) 0.030(4) 0.006(3) 0.009(3) 0.001(3)
C82 0.017(4) 0.010(3) 0.037(4) 0.005(3) 0.007(3) 0.001(3)
C83 0.025(4) 0.011(3) 0.031(4) 0.001(3) 0.010(3) 0.005(3)
C84 0.032(4) 0.014(4) 0.031(4) 0.007(3) 0.007(3) 0.006(3)
C85 0.022(4) 0.017(4) 0.026(4) 0.004(3) 0.007(3) 0.000(3)
C86 0.010(3) 0.022(4) 0.030(4) 0.003(3) 0.005(3) 0.008(3)
C87 0.022(4) 0.018(4) 0.048(5) 0.010(3) 0.008(4) 0.007(3)
C88 0.031(4) 0.025(4) 0.059(5) 0.015(4) 0.013(4) 0.015(4)
C89 0.038(5) 0.034(5) 0.111(8) -0.008(5) 0.015(5) 0.018(4)
C90 0.020(4) 0.063(6) 0.083(7) 0.052(5) 0.009(4) 0.004(4)
C91 0.020(4) 0.023(4) 0.027(4) 0.005(3) 0.008(3) -0.003(3)
C92 0.024(4) 0.039(5) 0.057(6) 0.003(4) -0.001(4) 0.001(4)
C93 0.023(4) 0.044(5) 0.045(5) 0.018(4) 0.011(4) -0.003(4)
C94 0.019(4) 0.036(5) 0.046(5) 0.008(4) -0.001(4) 0.001(4)
C95 0.045(6) 0.038(5) 0.055(6) -0.021(5) -0.001(5) 0.011(4)
C96 0.025(4) 0.039(5) 0.041(5) -0.011(4) 0.000(4) 0.000(4)
C97 0.029(4) 0.042(5) 0.041(5) -0.005(4) -0.002(4) 0.019(4)
C98 0.025(5) 0.056(6) 0.082(7) -0.013(6) 0.000(5) 0.013(5)
C99 0.021(4) 0.021(4) 0.034(5) 0.003(3) 0.005(3) 0.008(3)
C100 0.017(4) 0.023(4) 0.034(4) 0.009(3) 0.007(3) 0.005(3)
C101 0.017(4) 0.021(4) 0.027(4) -0.001(3) 0.002(3) 0.007(3)
C102 0.016(4) 0.026(4) 0.032(4) 0.008(4) 0.010(3) 0.001(3)
C301 0.041(5) 0.065(6) 0.060(6) 0.006(5) 0.014(5) 0.011(5)
C302 0.040(5) 0.038(5) 0.058(6) 0.016(4) -0.005(5) 0.000(4)

loop_
_atom_type_symbol
_atom_type_description
_atom_type_scat_dispersion_real
_atom_type_scat_dispersion_imag
_atom_type_scat_source
C C 0.0033 0.0016 'International Tables Vol C Tables 4.2.6.8 and 6.1.1.4'
H H 0.0000 0.0000 'International Tables Vol C Tables 4.2.6.8 and 6.1.1.4'
N N 0.0061 0.0033 'International Tables Vol C Tables 4.2.6.8 and 6.1.1.4'
S S 0.1246 0.1234 'International Tables Vol C Tables 4.2.6.8 and 6.1.1.4'
Mn Mn 0.3368 0.7283 'International Tables Vol C Tables 4.2.6.8 and 6.1.1.4'
Ni Ni 0.3393 1.1124 'International Tables Vol C Tables 4.2.6.8 and 6.1.1.4'
O O 0.0106 0.0060 'International Tables Vol C Tables 4.2.6.8 and 6.1.1.4'

loop_
_geom_angle_atom_site_label_1
_geom_angle_atom_site_label_2
_geom_angle_atom_site_label_3
_geom_angle
_geom_angle_site_symmetry_1
_geom_angle_site_symmetry_3
_geom_angle_publ_flag
S4 Ni2 S4 180.00(9) . 2_666 ?
S4 Ni2 S3 87.96(6) . 2_666 ?
S4 Ni2 S3 92.04(6) 2_666 2_666 ?
S4 Ni2 S3 92.04(6) . . ?
S4 Ni2 S3 87.96(6) 2_666 . ?
S3 Ni2 S3 179.997(1) 2_666 . ?
S1 Ni1 S1 180.00(9) 2 . ?
S1 Ni1 S2 87.29(8) 2 . ?
S1 Ni1 S2 92.71(8) . . ?
S1 Ni1 S2 92.71(8) 2 2 ?
S1 Ni1 S2 87.29(8) . 2 ?
S2 Ni1 S2 180.00(5) . 2 ?
N1 Mn1 N3 174.5(2) . . ?
N1 Mn1 N2 88.7(2) . . ?
N3 Mn1 N2 91.1(2) . . ?
N1 Mn1 N4 91.0(2) . . ?
N3 Mn1 N4 88.3(2) . . ?
N2 Mn1 N4 170.85(19) . . ?
N1 Mn1 O5 94.67(18) . . ?
N3 Mn1 O5 90.80(18) . . ?
N2 Mn1 O5 95.23(17) . . ?
N4 Mn1 O5 93.91(18) . . ?
C96 S1 Ni1 103.4(3) . . ?
C97 S2 Ni1 103.1(3) . . ?
C100 S3 Ni2 103.5(2) . . ?
C101 S4 Ni2 103.5(2) . . ?
C1 N1 C18 105.2(5) . . ?
C1 N1 Mn1 129.0(4) . . ?
C18 N1 Mn1 125.8(4) . . ?
C3 N2 C6 105.1(5) . . ?
C3 N2 Mn1 128.7(4) . . ?
C6 N2 Mn1 125.6(4) . . ?
C8 N3 C11 106.0(5) . . ?
C8 N3 Mn1 125.7(4) . . ?
C11 N3 Mn1 128.3(4) . . ?
C13 N4 C16 105.4(5) . . ?
C13 N4 Mn1 127.2(4) . . ?
C16 N4 Mn1 125.3(4) . . ?
N1 C1 C2 125.2(5) . . ?
N1 C1 C20 110.3(5) . . ?
C2 C1 C20 124.5(6) . . ?
C3 C2 C1 122.8(6) . . ?
C3 C2 C21 119.9(6) . . ?
C1 C2 C21 117.3(5) . . ?
N2 C3 C2 125.3(6) . . ?
N2 C3 C4 110.3(5) . . ?
C2 C3 C4 124.3(6) . . ?
C5 C4 C3 106.3(5) . . ?
C4 C5 C6 109.1(6) . . ?
C7 C6 N2 125.9(6) . . ?
C7 C6 C5 124.9(6) . . ?
N2 C6 C5 109.2(6) . . ?
C6 C7 C8 124.3(6) . . ?
C6 C7 C41 117.4(6) . . ?
C8 C7 C41 118.2(6) . . ?
C7 C8 N3 125.9(6) . . ?
C7 C8 C9 124.6(6) . . ?
N3 C8 C9 109.5(5) . . ?
C10 C9 C8 108.2(6) . . ?
C9 C10 C11 107.5(6) . . ?
C12 C11 N3 126.3(6) . . ?
C12 C11 C10 124.7(6) . . ?
N3 C11 C10 108.8(6) . . ?
C11 C12 C13 121.3(6) . . ?
C11 C12 C61 119.3(6) . . ?
C13 C12 C61 119.3(6) . . ?
N4 C13 C12 126.7(6) . . ?
N4 C13 C14 108.8(5) . . ?
C12 C13 C14 124.4(6) . . ?
C15 C14 C13 107.7(6) . . ?
C14 C15 C16 108.6(6) . . ?
C17 C16 C15 126.0(6) . . ?
C17 C16 N4 124.5(5) . . ?
C15 C16 N4 109.5(5) . . ?
C16 C17 C18 126.0(6) . . ?
C16 C17 C81 116.2(5) . . ?
C18 C17 C81 117.8(6) . . ?
C17 C18 N1 125.8(6) . . ?
C17 C18 C19 124.6(6) . . ?
N1 C18 C19 109.5(5) . . ?
C20 C19 C18 107.5(5) . . ?
C19 C20 C1 107.5(6) . . ?
C26 C21 C22 117.4(6) . . ?
C26 C21 C2 123.6(6) . . ?
C22 C21 C2 118.9(5) . . ?
C23 C22 C21 122.0(6) . . ?
C22 C23 C24 117.8(6) . . ?
C22 C23 C27 119.3(5) . . ?
C24 C23 C27 122.5(6) . . ?
O1 C24 C23 120.3(6) . . ?
O1 C24 C25 117.1(6) . . ?
C23 C24 C25 122.6(6) . . ?
C26 C25 C24 116.7(6) . . ?
C26 C25 C31 120.8(5) . . ?
C24 C25 C31 122.4(6) . . ?
C25 C26 C21 123.3(6) . . ?
C30 C27 C29 108.1(5) . . ?
C30 C27 C28 107.7(5) . . ?
C29 C27 C28 109.5(6) . . ?
C30 C27 C23 111.4(5) . . ?
C29 C27 C23 107.4(5) . . ?
C28 C27 C23 112.7(5) . . ?
C32 C31 C33 106.7(5) . . ?
C32 C31 C34 107.5(6) . . ?
C33 C31 C34 109.5(6) . . ?
C32 C31 C25 112.4(5) . . ?
C33 C31 C25 112.3(5) . . ?
C34 C31 C25 108.3(5) . . ?
C42 C41 C46 119.1(6) . . ?
C42 C41 C7 120.8(6) . . ?
C46 C41 C7 120.1(6) . . ?
C41 C42 C43 123.0(6) . . ?
C42 C43 C44 116.2(6) . . ?
C42 C43 C47 122.3(6) . . ?
C44 C43 C47 121.4(6) . . ?
O2 C44 C45 121.0(6) . . ?
O2 C44 C43 115.8(6) . . ?
C45 C44 C43 123.2(6) . . ?
C44 C45 C46 117.3(6) . . ?
C44 C45 C51 124.9(6) . . ?
C46 C45 C51 117.7(5) . . ?
C41 C46 C45 121.0(6) . . ?
C49 C47 C48 108.9(7) . . ?
C49 C47 C43 113.3(7) . . ?
C48 C47 C43 110.3(6) . . ?
C49 C47 C50 106.9(7) . . ?
C48 C47 C50 106.2(7) . . ?
C43 C47 C50 111.0(6) . . ?
C54 C51 C53 107.0(6) . . ?
C54 C51 C52 108.2(6) . . ?
C53 C51 C52 110.6(5) . . ?
C54 C51 C45 110.7(5) . . ?
C53 C51 C45 113.3(5) . . ?
C52 C51 C45 106.9(6) . . ?
C62 C61 C66 116.9(6) . . ?
C62 C61 C12 121.8(6) . . ?
C66 C61 C12 121.2(6) . . ?
C63 C62 C61 124.1(6) . . ?
C62 C63 C64 116.3(6) . . ?
C62 C63 C67 120.6(6) . . ?
C64 C63 C67 123.0(6) . . ?
O3 C64 C63 122.6(6) . . ?
O3 C64 C65 114.6(6) . . ?
C63 C64 C65 122.8(6) . . ?
C66 C65 C64 117.0(6) . . ?
C66 C65 C71 119.3(6) . . ?
C64 C65 C71 123.3(6) . . ?
C65 C66 C61 122.7(6) . . ?
C63 C67 C69 110.7(5) . . ?
C63 C67 C68 111.3(5) . . ?
C69 C67 C68 106.2(6) . . ?
C63 C67 C70 111.9(5) . . ?
C69 C67 C70 110.1(5) . . ?
C68 C67 C70 106.4(5) . . ?
C73 C71 C74 108.6(6) . . ?
C73 C71 C72 106.1(6) . . ?
C74 C71 C72 109.5(5) . . ?
C73 C71 C65 112.1(5) . . ?
C74 C71 C65 107.5(5) . . ?
C72 C71 C65 112.9(5) . . ?
C82 C81 C86 118.8(5) . . ?
C82 C81 C17 121.4(5) . . ?
C86 C81 C17 119.7(5) . . ?
C83 C82 C81 122.7(6) . . ?
C82 C83 C84 116.7(6) . . ?
C82 C83 C87 121.3(6) . . ?
C84 C83 C87 122.1(5) . . ?
O4 C84 C85 119.1(6) . . ?
O4 C84 C83 117.7(6) . . ?
C85 C84 C83 123.2(6) . . ?
C86 C85 C84 116.6(6) . . ?
C86 C85 C91 119.5(6) . . ?
C84 C85 C91 123.8(6) . . ?
C85 C86 C81 121.8(6) . . ?
C83 C87 C89 111.4(6) . . ?
C83 C87 C88 111.1(5) . . ?
C89 C87 C88 105.6(6) . . ?
C83 C87 C90 110.5(6) . . ?
C89 C87 C90 112.0(6) . . ?
C88 C87 C90 106.0(6) . . ?
C92 C91 C94 108.8(6) . . ?
C92 C91 C93 110.9(6) . . ?
C94 C91 C93 105.2(5) . . ?
C92 C91 C85 109.6(6) . . ?
C94 C91 C85 110.9(5) . . ?
C93 C91 C85 111.3(5) . . ?
N5 C95 C96 178.8(10) . . ?
C97 C96 C95 121.9(7) . . ?
C97 C96 S1 120.3(6) . . ?
C95 C96 S1 117.8(6) . . ?
C96 C97 C98 121.5(7) . . ?
C96 C97 S2 120.4(6) . . ?
C98 C97 S2 118.1(6) . . ?
N6 C98 C97 179.2(10) . . ?
N7 C99 C100 178.3(7) . . ?
C101 C100 C99 121.0(6) . . ?
C101 C100 S3 119.1(5) . . ?
C99 C100 S3 119.8(5) . . ?
C100 C101 C102 120.7(6) . . ?
C100 C101 S4 121.7(5) . . ?
C102 C101 S4 117.5(5) . . ?
N8 C102 C101 179.3(8) . . ?
O303 C302 C301 114.0(7) . . ?

loop_
_geom_bond_atom_site_label_1
_geom_bond_atom_site_label_2
_geom_bond_distance
_geom_bond_site_symmetry_2
_geom_bond_publ_flag
Ni2 S4 2.1501(17) . ?
Ni2 S4 2.1501(17) 2_666 ?
Ni2 S3 2.1662(18) 2_666 ?
Ni2 S3 2.1663(18) . ?
Ni1 S1 2.149(2) 2 ?
Ni1 S1 2.149(2) . ?
Ni1 S2 2.151(2) . ?
Ni1 S2 2.151(2) 2 ?
Mn1 N1 1.995(5) . ?
Mn1 N3 2.005(5) . ?
Mn1 N2 2.009(5) . ?
Mn1 N4 2.012(5) . ?
Mn1 O5 2.165(4) . ?
S1 C96 1.716(8) . ?
S2 C97 1.723(8) . ?
S3 C100 1.730(7) . ?
S4 C101 1.708(7) . ?
O1 C24 1.389(7) . ?
O2 C44 1.391(7) . ?
O3 C64 1.385(7) . ?
O4 C84 1.389(7) . ?
O303 C302 1.440(8) . ?
N1 C1 1.393(7) . ?
N1 C18 1.396(7) . ?
N2 C3 1.389(7) . ?
N2 C6 1.399(7) . ?
N3 C8 1.397(7) . ?
N3 C11 1.399(7) . ?
N4 C13 1.392(7) . ?
N4 C16 1.408(7) . ?
N5 C95 1.147(9) . ?
N6 C98 1.149(10) . ?
N7 C99 1.152(8) . ?
N8 C102 1.151(8) . ?
C1 C2 1.411(8) . ?
C1 C20 1.423(8) . ?
C2 C3 1.406(8) . ?
C2 C21 1.486(8) . ?
C3 C4 1.434(8) . ?
C4 C5 1.348(8) . ?
C5 C6 1.415(8) . ?
C6 C7 1.387(8) . ?
C7 C8 1.396(8) . ?
C7 C41 1.502(8) . ?
C8 C9 1.417(8) . ?
C9 C10 1.356(8) . ?
C10 C11 1.439(8) . ?
C11 C12 1.393(8) . ?
C12 C13 1.397(8) . ?
C12 C61 1.481(8) . ?
C13 C14 1.440(8) . ?
C14 C15 1.341(8) . ?
C15 C16 1.406(8) . ?
C16 C17 1.373(8) . ?
C17 C18 1.378(8) . ?
C17 C81 1.504(8) . ?
C18 C19 1.437(8) . ?
C19 C20 1.354(8) . ?
C21 C26 1.394(8) . ?
C21 C22 1.414(8) . ?
C22 C23 1.384(8) . ?
C23 C24 1.395(8) . ?
C23 C27 1.563(8) . ?
C24 C25 1.417(8) . ?
C25 C26 1.384(8) . ?
C25 C31 1.540(8) . ?
C27 C30 1.524(8) . ?
C27 C29 1.530(9) . ?
C27 C28 1.537(8) . ?
C31 C32 1.524(9) . ?
C31 C33 1.530(8) . ?
C31 C34 1.535(9) . ?
C41 C42 1.367(8) . ?
C41 C46 1.399(8) . ?
C42 C43 1.394(9) . ?
C43 C44 1.407(9) . ?
C43 C47 1.538(9) . ?
C44 C45 1.392(8) . ?
C45 C46 1.403(8) . ?
C45 C51 1.568(8) . ?
C47 C49 1.503(11) . ?
C47 C48 1.532(10) . ?
C47 C50 1.553(10) . ?
C51 C54 1.520(9) . ?
C51 C53 1.527(9) . ?
C51 C52 1.550(9) . ?
C61 C62 1.385(8) . ?
C61 C66 1.398(8) . ?
C62 C63 1.382(8) . ?
C63 C64 1.398(8) . ?
C63 C67 1.529(8) . ?
C64 C65 1.406(8) . ?
C65 C66 1.385(8) . ?
C65 C71 1.558(8) . ?
C67 C69 1.543(9) . ?
C67 C68 1.543(9) . ?
C67 C70 1.553(9) . ?
C71 C73 1.512(9) . ?
C71 C74 1.534(9) . ?
C71 C72 1.545(9) . ?
C81 C82 1.386(8) . ?
C81 C86 1.397(8) . ?
C82 C83 1.378(8) . ?
C83 C84 1.411(9) . ?
C83 C87 1.531(8) . ?
C84 C85 1.403(9) . ?
C85 C86 1.395(8) . ?
C85 C91 1.555(8) . ?
C87 C89 1.540(9) . ?
C87 C88 1.539(9) . ?
C87 C90 1.546(9) . ?
C91 C92 1.515(9) . ?
C91 C94 1.533(9) . ?
C91 C93 1.539(9) . ?
C95 C96 1.432(11) . ?
C96 C97 1.375(10) . ?
C97 C98 1.440(11) . ?
C99 C100 1.447(9) . ?
C100 C101 1.364(9) . ?
C101 C102 1.454(9) . ?
C301 C302 1.473(10) . ?
